data_4003308
loop_
_publ_author_name
'Yoshida, Yusuke'
'Inoue, Katsuya'
'Kikuchi, Koichi'
'Kurmoo, Mohamedally'

_publ_section_title
;
 Biomimetic Transformation by a Crystal of a Chiral MnII--CrIII
 Ferrimagnetic Prussian Blue Analogue
;
_journal_issue 19
_journal_name_full 'Chemistry of Materials'
_journal_page_first 7029
_journal_paper_doi 10.1021/acs.chemmater.6b02852
_journal_volume 28
_journal_year 2016
_chemical_absolute_configuration rm
_chemical_formula_sum 'C9 H15 Cr Mn N8 O2'
_chemical_formula_weight 374.23
_space_group_IT_number 19
_space_group_name_Hall 'P 2ac 2ab'
_space_group_name_H-M_alt 'P 21 21 21'
_symmetry_cell_setting orthorhombic
_symmetry_space_group_name_H-M 'P 21 21 21'
_atom_sites_solution_hydrogens geom
_atom_sites_solution_primary direct
_atom_sites_solution_secondary difmap
_audit_creation_method SHELXL-97
_cell_angle_alpha 90.00
_cell_angle_beta 90.00
_cell_angle_gamma 90.00
_cell_formula_units_Z 4
_cell_length_a 7.6421(10)
_cell_length_b 14.5416(19)
_cell_length_c 14.958(2)
_cell_measurement_reflns_used 879
_cell_measurement_temperature 298
_cell_measurement_theta_max 27.884
_cell_measurement_theta_min 2.720
_cell_volume 1662.3(4)
_computing_cell_refinement 'Bruker SMART'
_computing_data_collection 'Bruker SMART'
_computing_data_reduction 'Bruker SHELXTL'
_computing_molecular_graphics 'Bruker SHELXTL'
_computing_publication_material 'Bruker SHELXTL'
_computing_structure_refinement 'SHELXL-97 (Sheldrick, 1997)'
_computing_structure_solution 'SHELXS-97 (Sheldrick, 1990)'
_diffrn_ambient_temperature 298
_diffrn_detector_area_resol_mean 8.366
_diffrn_measured_fraction_theta_full 0.988
_diffrn_measured_fraction_theta_max 0.901
_diffrn_measurement_device_type 'CCD area detector'
_diffrn_measurement_method 'phi and omega scans'
_diffrn_radiation_monochromator graphite
_diffrn_radiation_source 'fine-focus sealed tube'
_diffrn_radiation_type MoK\a
_diffrn_radiation_wavelength 0.71073
_diffrn_reflns_av_R_equivalents 0.0153
_diffrn_reflns_av_sigmaI/netI 0.0366
_diffrn_reflns_limit_h_max 10
_diffrn_reflns_limit_h_min -8
_diffrn_reflns_limit_k_max 16
_diffrn_reflns_limit_k_min -19
_diffrn_reflns_limit_l_max 19
_diffrn_reflns_limit_l_min -17
_diffrn_reflns_number 5688
_diffrn_reflns_theta_full 25.00
_diffrn_reflns_theta_max 28.28
_diffrn_reflns_theta_min 1.95
_exptl_absorpt_coefficient_mu 1.428
_exptl_absorpt_correction_T_max 1.000000
_exptl_absorpt_correction_T_min 0.794142
_exptl_absorpt_correction_type empirical
_exptl_absorpt_process_details 'SADABS (Sheldrich, G. M. (1996))'
_exptl_crystal_colour green
_exptl_crystal_density_diffrn 1.495
_exptl_crystal_density_method 'not measured'
_exptl_crystal_description needle
_exptl_crystal_F_000 760
_exptl_crystal_size_max 0.5
_exptl_crystal_size_mid 0.2
_exptl_crystal_size_min 0.1
_refine_diff_density_max 0.416
_refine_diff_density_min -0.489
_refine_diff_density_rms 0.062
_refine_ls_abs_structure_details 'Flack H D (1983), Acta Cryst. A39, 876-881'
_refine_ls_abs_structure_Flack -0.04(3)
_refine_ls_extinction_coef 0.0015(4)
_refine_ls_extinction_expression Fc^*^=kFc[1+0.001xFc^2^\l^3^/sin(2\q)]^-1/4^
_refine_ls_extinction_method SHELXL
_refine_ls_goodness_of_fit_ref 0.978
_refine_ls_hydrogen_treatment mixed
_refine_ls_matrix_type full
_refine_ls_number_parameters 209
_refine_ls_number_reflns 3517
_refine_ls_number_restraints 0
_refine_ls_restrained_S_all 0.978
_refine_ls_R_factor_all 0.0402
_refine_ls_R_factor_gt 0.0322
_refine_ls_shift/su_max 0.000
_refine_ls_shift/su_mean 0.000
_refine_ls_structure_factor_coef Fsqd
_refine_ls_weighting_details 'calc w=1/[\s^2^(Fo^2^)+(0.0403P)^2^+0.0000P] where P=(Fo^2^+2Fc^2^)/3'
_refine_ls_weighting_scheme calc
_refine_ls_wR_factor_gt 0.0743
_refine_ls_wR_factor_ref 0.0772
_reflns_number_gt 2949
_reflns_number_total 3517
_reflns_threshold_expression >2sigma(I)
_cod_data_source_file cm6b02852_si_002.cif
_cod_data_source_block 4_Relaxed_LTP
_cod_original_cell_volume 1662.2(4)
_cod_original_sg_symbol_H-M P2(1)2(1)2(1)
_cod_database_code 4003308

loop_
_symmetry_equiv_pos_as_xyz
'x, y, z'
'-x+1/2, -y, z+1/2'
'x+1/2, -y+1/2, -z'
'-x, y+1/2, -z+1/2'

loop_
_atom_site_label
_atom_site_type_symbol
_atom_site_fract_x
_atom_site_fract_y
_atom_site_fract_z
_atom_site_U_iso_or_equiv
_atom_site_adp_type
_atom_site_occupancy
_atom_site_symmetry_multiplicity
_atom_site_calc_flag
_atom_site_refinement_flags
Cr1 Cr 0.50089(11) 0.24391(2) 0.23934(2) 0.02105(11) Uani 1 1 d .
Mn1 Mn -0.00801(5) 0.49350(2) 0.19236(2) 0.02274(11) Uani 1 1 d .
C1 C 0.3049(5) 0.3352(2) 0.2041(2) 0.0267(8) Uani 1 1 d .
N1 N 0.1984(4) 0.3868(2) 0.1876(2) 0.0343(7) Uani 1 1 d .
C2 C 0.6844(4) 0.3358(2) 0.1890(3) 0.0289(8) Uani 1 1 d .
N2 N -0.2151(4) 0.3889(2) 0.16619(19) 0.0357(8) Uani 1 1 d .
C3 C 0.6974(5) 0.1513(2) 0.2712(3) 0.0302(8) Uani 1 1 d .
N3 N 0.1962(4) 0.5979(2) 0.2144(2) 0.0402(8) Uani 1 1 d .
C4 C 0.3169(5) 0.1513(2) 0.2851(3) 0.0286(8) Uani 1 1 d .
N4 N -0.2166(4) 0.5979(2) 0.1921(2) 0.0371(7) Uani 1 1 d .
C5 C 0.4791(6) 0.18141(19) 0.1165(2) 0.0366(8) Uani 1 1 d .
N5 N 0.4703(7) 0.1464(2) 0.0486(2) 0.0769(13) Uani 1 1 d .
C6 C 0.5110(6) 0.31012(17) 0.36169(19) 0.0337(6) Uani 1 1 d .
N6 N 0.5190(6) 0.35075(17) 0.42757(18) 0.0561(8) Uani 1 1 d .
N7 N 0.0639(4) 0.5139(2) 0.5426(2) 0.0626(9) Uani 1 1 d .
H1 H 0.1803 0.5123 0.5405 0.094 Uiso 1 1 calc R
H2 H 0.0294 0.5185 0.5993 0.094 Uiso 1 1 calc R
H3 H 0.0252 0.5622 0.5119 0.094 Uiso 1 1 calc R
N8 N -0.0616(3) 0.47841(16) 0.34387(17) 0.0391(6) Uani 1 1 d .
H4 H -0.0521 0.5353 0.3672 0.047 Uiso 1 1 calc R
H5 H -0.1749 0.4624 0.3490 0.047 Uiso 1 1 calc R
C7 C -0.0071(7) 0.4290(2) 0.50340(19) 0.0540(8) Uani 1 1 d .
H6 H -0.1333 0.4292 0.5103 0.065 Uiso 1 1 calc R
H7 H 0.0381 0.3767 0.5365 0.065 Uiso 1 1 calc R
C8 C 0.0367(4) 0.4165(2) 0.4050(2) 0.0401(8) Uani 1 1 d .
H8 H 0.1619 0.4286 0.3970 0.048 Uiso 1 1 calc R
C9 C 0.0025(7) 0.31601(19) 0.3818(2) 0.0502(8) Uani 1 1 d .
H9 H -0.1174 0.3012 0.3945 0.075 Uiso 1 1 calc R
H10 H 0.0779 0.2774 0.4168 0.075 Uiso 1 1 calc R
H11 H 0.0254 0.3061 0.3194 0.075 Uiso 1 1 calc R
O1 O 0.0511(3) 0.50873(16) 0.04706(14) 0.0373(5) Uani 1 1 d .
H12 H 0.006(7) 0.466(2) 0.017(2) 0.075(13) Uiso 1 1 d .
H13 H 0.029(5) 0.550(2) 0.009(2) 0.046(11) Uiso 1 1 d .
O2 O -0.0209(10) 0.6714(3) 0.4341(4) 0.147(2) Uani 1 1 d .
H14 H 0.085(3) 0.6615(18) 0.4446(18) 0.000(6) Uiso 1 1 d .
H15 H -0.016(11) 0.735(4) 0.447(4) 0.19(3) Uiso 1 1 d .

loop_
_atom_site_aniso_label
_atom_site_aniso_U_11
_atom_site_aniso_U_22
_atom_site_aniso_U_33
_atom_site_aniso_U_23
_atom_site_aniso_U_13
_atom_site_aniso_U_12
Cr1 0.01860(19) 0.01653(18) 0.0280(2) 0.00119(15) -0.0001(2) 0.00041(19)
Mn1 0.01922(18) 0.01964(18) 0.0294(2) -0.00070(14) -0.0002(2) -0.0005(2)
C1 0.0257(17) 0.0219(18) 0.0324(19) 0.0045(15) 0.0009(13) 0.0022(12)
N1 0.0324(16) 0.0293(16) 0.0414(16) 0.0062(14) 0.0043(13) 0.0070(11)
C2 0.0254(18) 0.0266(19) 0.0346(19) -0.0055(17) -0.0031(15) -0.0003(12)
N2 0.0313(16) 0.0336(17) 0.0421(19) 0.0015(14) 0.0001(13) -0.0085(11)
C3 0.0262(18) 0.0259(19) 0.038(2) 0.0003(16) 0.0001(16) 0.0008(13)
N3 0.0337(17) 0.0319(17) 0.055(2) -0.0081(16) -0.0018(16) -0.0091(12)
C4 0.0240(18) 0.0252(18) 0.037(2) 0.0014(16) -0.0014(14) -0.0016(13)
N4 0.0296(16) 0.0303(16) 0.0513(18) -0.0011(15) -0.0005(14) 0.0077(11)
C5 0.040(2) 0.0303(13) 0.0389(16) -0.0025(12) -0.0046(18) 0.0038(16)
N5 0.116(4) 0.066(2) 0.0487(19) -0.0218(16) -0.010(2) 0.011(2)
C6 0.0359(17) 0.0283(12) 0.0369(15) -0.0025(11) -0.002(2) 0.0029(17)
N6 0.072(2) 0.0529(15) 0.0439(16) -0.0180(13) 0.001(2) 0.007(2)
N7 0.0553(19) 0.088(2) 0.0443(18) -0.0211(18) -0.0119(14) 0.0096(17)
N8 0.0473(15) 0.0352(13) 0.0349(15) -0.0061(12) -0.0072(12) 0.0043(11)
C7 0.056(2) 0.071(2) 0.0351(16) -0.0001(15) -0.004(2) -0.008(3)
C8 0.035(2) 0.0494(17) 0.0363(16) 0.0035(15) -0.0019(14) -0.0018(14)
C9 0.057(2) 0.0439(16) 0.0499(19) 0.0058(14) 0.006(2) 0.003(2)
O1 0.0508(14) 0.0318(12) 0.0292(12) 0.0048(11) 0.0014(9) -0.0027(10)
O2 0.200(6) 0.079(3) 0.163(4) -0.043(3) -0.075(5) 0.030(4)

loop_
_atom_type_symbol
_atom_type_description
_atom_type_scat_dispersion_real
_atom_type_scat_dispersion_imag
_atom_type_scat_source
C C 0.0033 0.0016 'International Tables Vol C Tables 4.2.6.8 and 6.1.1.4'
H H 0.0000 0.0000 'International Tables Vol C Tables 4.2.6.8 and 6.1.1.4'
N N 0.0061 0.0033 'International Tables Vol C Tables 4.2.6.8 and 6.1.1.4'
O O 0.0106 0.0060 'International Tables Vol C Tables 4.2.6.8 and 6.1.1.4'
Cr Cr 0.3209 0.6236 'International Tables Vol C Tables 4.2.6.8 and 6.1.1.4'
Mn Mn 0.3368 0.7283 'International Tables Vol C Tables 4.2.6.8 and 6.1.1.4'

loop_
_geom_angle_atom_site_label_1
_geom_angle_atom_site_label_2
_geom_angle_atom_site_label_3
_geom_angle
_geom_angle_site_symmetry_1
C5 Cr1 C4 87.29(16) .
C5 Cr1 C6 177.1(2) .
C4 Cr1 C6 92.05(15) .
C5 Cr1 C1 89.84(15) .
C4 Cr1 C1 90.57(17) .
C6 Cr1 C1 87.37(14) .
C5 Cr1 C3 88.67(16) .
C4 Cr1 C3 89.61(10) .
C6 Cr1 C3 94.13(15) .
C1 Cr1 C3 178.49(16) .
C5 Cr1 C2 90.87(15) .
C4 Cr1 C2 178.12(16) .
C6 Cr1 C2 89.78(14) .
C1 Cr1 C2 89.07(10) .
C3 Cr1 C2 90.70(16) .
N4 Mn1 N3 92.17(9) .
N4 Mn1 N1 177.86(14) .
N3 Mn1 N1 89.03(10) .
N4 Mn1 N2 87.48(9) .
N3 Mn1 N2 178.47(12) .
N1 Mn1 N2 91.27(9) .
N4 Mn1 O1 94.40(11) .
N3 Mn1 O1 86.22(11) .
N1 Mn1 O1 83.91(10) .
N2 Mn1 O1 92.32(10) .
N4 Mn1 N8 86.49(11) .
N3 Mn1 N8 92.51(10) .
N1 Mn1 N8 95.22(10) .
N2 Mn1 N8 88.95(10) .
O1 Mn1 N8 178.48(8) .
N1 C1 Cr1 177.5(4) .
C1 N1 Mn1 165.5(3) .
N2 C2 Cr1 175.9(3) 1_655
C2 N2 Mn1 152.5(3) 1_455
N3 C3 Cr1 177.0(4) 4_645
C3 N3 Mn1 177.7(4) 4_655
N4 C4 Cr1 177.4(4) 4_545
C4 N4 Mn1 162.5(4) 4
N5 C5 Cr1 178.7(5) .
N6 C6 Cr1 176.7(3) .
C7 N7 H1 109.5 .
C7 N7 H2 109.5 .
H1 N7 H2 109.5 .
C7 N7 H3 109.5 .
H1 N7 H3 109.5 .
H2 N7 H3 109.5 .
C8 N8 Mn1 124.77(19) .
C8 N8 H4 106.1 .
Mn1 N8 H4 106.1 .
C8 N8 H5 106.1 .
Mn1 N8 H5 106.1 .
H4 N8 H5 106.3 .
N7 C7 C8 113.9(3) .
N7 C7 H6 108.8 .
C8 C7 H6 108.8 .
N7 C7 H7 108.8 .
C8 C7 H7 108.8 .
H6 C7 H7 107.7 .
N8 C8 C7 114.3(3) .
N8 C8 C9 110.7(3) .
C7 C8 C9 107.2(2) .
N8 C8 H8 108.1 .
C7 C8 H8 108.1 .
C9 C8 H8 108.1 .
C8 C9 H9 109.5 .
C8 C9 H10 109.5 .
H9 C9 H10 109.5 .
C8 C9 H11 109.5 .
H9 C9 H11 109.5 .
H10 C9 H11 109.5 .
Mn1 O1 H12 111(3) .
Mn1 O1 H13 133(2) .
H12 O1 H13 96(3) .
H14 O2 H15 95(5) .

loop_
_geom_bond_atom_site_label_1
_geom_bond_atom_site_label_2
_geom_bond_distance
_geom_bond_site_symmetry_2
Cr1 C5 2.056(3) .
Cr1 C4 2.063(4) .
Cr1 C6 2.069(3) .
Cr1 C1 2.070(3) .
Cr1 C3 2.073(3) .
Cr1 C2 2.078(4) .
Mn1 N4 2.201(3) .
Mn1 N3 2.202(3) .
Mn1 N1 2.214(3) .
Mn1 N2 2.229(3) .
Mn1 O1 2.231(2) .
Mn1 N8 2.313(3) .
C1 N1 1.134(4) .
C2 N2 1.142(4) 1_655
N2 C2 1.142(4) 1_455
C3 N3 1.144(4) 4_645
N3 C3 1.144(4) 4_655
C4 N4 1.143(4) 4_545
N4 C4 1.143(4) 4
C5 N5 1.139(4) .
C6 N6 1.151(3) .
N7 C7 1.471(4) .
N7 H1 0.8900 .
N7 H2 0.8900 .
N7 H3 0.8900 .
N8 C8 1.486(4) .
N8 H4 0.9000 .
N8 H5 0.9000 .
C7 C8 1.521(4) .
C7 H6 0.9700 .
C7 H7 0.9700 .
C8 C9 1.525(4) .
C8 H8 0.9800 .
C9 H9 0.9600 .
C9 H10 0.9600 .
C9 H11 0.9600 .
O1 H12 0.84(4) .
O1 H13 0.84(3) .
O2 H14 0.84(2) .
O2 H15 0.95(6) .

loop_
_geom_torsion_atom_site_label_1
_geom_torsion_atom_site_label_2
_geom_torsion_atom_site_label_3
_geom_torsion_atom_site_label_4
_geom_torsion
_geom_torsion_site_symmetry_4
C5 Cr1 C1 N1 -176(9) .
C4 Cr1 C1 N1 97(9) .
C6 Cr1 C1 N1 5(9) .
C3 Cr1 C1 N1 -166(6) .
C2 Cr1 C1 N1 -85(9) .
Cr1 C1 N1 Mn1 -19(10) .
N4 Mn1 N1 C1 -162(3) .
N3 Mn1 N1 C1 74.2(13) .
N2 Mn1 N1 C1 -107.3(13) .
O1 Mn1 N1 C1 160.5(13) .
N8 Mn1 N1 C1 -18.3(13) .
C5 Cr1 C2 N2 174(5) 1_655
C4 Cr1 C2 N2 163(4) 1_655
C6 Cr1 C2 N2 -3(5) 1_655
C1 Cr1 C2 N2 84(5) 1_655
C3 Cr1 C2 N2 -97(5) 1_655
N4 Mn1 N2 C2 -92.4(7) 1_455
N3 Mn1 N2 C2 -169(3) 1_455
N1 Mn1 N2 C2 89.4(7) 1_455
O1 Mn1 N2 C2 173.3(7) 1_455
N8 Mn1 N2 C2 -5.8(7) 1_455
C5 Cr1 C3 N3 -12(7) 4_645
C4 Cr1 C3 N3 75(7) 4_645
C6 Cr1 C3 N3 167(7) 4_645
C1 Cr1 C3 N3 -22(12) 4_645
C2 Cr1 C3 N3 -103(7) 4_645
N4 Mn1 N3 C3 104(8) 4_655
N1 Mn1 N3 C3 -77(8) 4_655
N2 Mn1 N3 C3 -179(100) 4_655
O1 Mn1 N3 C3 -161(8) 4_655
N8 Mn1 N3 C3 18(8) 4_655
C5 Cr1 C4 N4 22(9) 4_545
C6 Cr1 C4 N4 -161(9) 4_545
C1 Cr1 C4 N4 112(9) 4_545
C3 Cr1 C4 N4 -67(9) 4_545
C2 Cr1 C4 N4 33(13) 4_545
N3 Mn1 N4 C4 -75.7(11) 4
N1 Mn1 N4 C4 160(3) 4
N2 Mn1 N4 C4 105.7(11) 4
O1 Mn1 N4 C4 -162.1(11) 4
N8 Mn1 N4 C4 16.6(11) 4
C4 Cr1 C5 N5 -122(13) .
C6 Cr1 C5 N5 162(12) .
C1 Cr1 C5 N5 148(13) .
C3 Cr1 C5 N5 -32(13) .
C2 Cr1 C5 N5 59(13) .
C5 Cr1 C6 N6 -77(9) .
C4 Cr1 C6 N6 -153(7) .
C1 Cr1 C6 N6 -63(7) .
C3 Cr1 C6 N6 117(7) .
C2 Cr1 C6 N6 26(7) .
N4 Mn1 N8 C8 -178.0(2) .
N3 Mn1 N8 C8 -86.0(2) .
N1 Mn1 N8 C8 3.3(2) .
N2 Mn1 N8 C8 94.5(2) .
O1 Mn1 N8 C8 -52(3) .
Mn1 N8 C8 C7 172.0(2) .
Mn1 N8 C8 C9 -66.7(3) .
N7 C7 C8 N8 -73.0(4) .
N7 C7 C8 C9 163.8(3) .
